data_4030772
loop_
_publ_author_name
'Schumann, H.'
'Zietzke, K.'
'Weimann, R.'

_publ_section_title
;
 Organometallic compounds of the lanthanides, 99. Synthesis and crystal
 structure of bis(cyclopentadienyl)rare earth acetates (Cp2LnO2CCH3)2 (Cp
 = C5H5, C5HMe4, C5Me5)
;
_journal_name_full 'European Journal of Solid State and Inorganic Chemistry'
_journal_page_first 121
_journal_page_last 144
_journal_volume 33
_journal_year 1996
_chemical_formula_sum 'C40 H58 O4 Y2'
_chemical_formula_weight 780.71
_space_group_IT_number 14
_symmetry_cell_setting monoclinic
_symmetry_Int_Tables_number 14
_symmetry_space_group_name_Hall '-P 2yn'
_symmetry_space_group_name_H-M 'P 1 21/n 1'
_cell_angle_alpha 90
_cell_angle_beta 106.09(2)
_cell_angle_gamma 90
_cell_formula_units_Z 2
_cell_length_a 10.618(4)
_cell_length_b 13.465(3)
_cell_length_c 14.351(3)
_cell_volume 1971.4(10)
_diffrn_ambient_temperature 210
_diffrn_radiation_probe x-ray
_diffrn_radiation_type MoK\a
_diffrn_radiation_wavelength 0.71069
_exptl_absorpt_coefficient_mu 2.965
_exptl_crystal_density_diffrn 1.315
_exptl_crystal_F_000 816
_refine_ls_number_parameters 208
_refine_ls_number_reflns 2972
_refine_ls_R_factor_gt 0.0387
_refine_ls_wR_factor_gt 0.1027
_cod_data_source_file EJSSIC-1996-33-121-144-1.cif
_cod_data_source_block C40H58O4Y2
_cod_original_cell_volume 1971.4(9)
_cod_original_sg_symbol_H-M 'P 21/n'
_cod_database_code 4030772

loop_
_symmetry_equiv_pos_site_id
_symmetry_equiv_pos_as_xyz
1 x,y,z
2 1/2-x,1/2+y,1/2-z
3 -x,-y,-z
4 1/2+x,1/2-y,1/2+z

loop_
_atom_site_label
_atom_site_type_symbol
_atom_site_thermal_displace_type
_atom_site_fract_x
_atom_site_fract_y
_atom_site_fract_z
_atom_site_occupancy
_atom_site_U_iso_or_equiv
Y Y Uiso 0.47850(10) -0.00510(10) 0.17200(10) 1.000 0.0190(10)
O31 O Uiso 0.3736(3) -0.0813(2) 0.0373(2) 1.000 0.0380(10)
O32 O Uiso 0.3804(3) -0.0798(2) -0.1146(2) 1.000 0.0370(10)
C11 C Uiso 0.6427(4) -0.1552(3) 0.2060(3) 1.000 0.0270(10)
C12 C Uiso 0.5295(4) -0.1916(3) 0.2282(3) 1.000 0.0290(10)
C13 C Uiso 0.5174(4) -0.1421(3) 0.3116(3) 1.000 0.0280(10)
C14 C Uiso 0.6247(4) -0.0747(3) 0.3420(3) 1.000 0.0280(10)
C15 C Uiso 0.7034(4) -0.0840(3) 0.2767(3) 1.000 0.0280(10)
C16 C Uiso 0.4426(5) -0.2744(3) 0.1763(4) 1.000 0.0430(10)
C17 C Uiso 0.4223(5) -0.1662(4) 0.3680(4) 1.000 0.0430(10)
C18 C Uiso 0.6595(5) -0.0171(4) 0.4352(3) 1.000 0.0440(10)
C19 C Uiso 0.8287(4) -0.0290(4) 0.2843(4) 1.000 0.0420(10)
C21 C Uiso 0.3531(4) 0.0867(3) 0.2774(3) 1.000 0.0280(10)
C22 C Uiso 0.4214(4) 0.1625(3) 0.2453(3) 1.000 0.0290(10)
C23 C Uiso 0.3649(4) 0.1738(3) 0.1448(3) 1.000 0.0270(10)
C24 C Uiso 0.2602(4) 0.1048(3) 0.1158(3) 1.000 0.0290(10)
C25 C Uiso 0.2544(4) 0.0507(3) 0.1983(3) 1.000 0.0290(10)
C26 C Uiso 0.5344(5) 0.2232(4) 0.3070(4) 1.000 0.0420(10)
C27 C Uiso 0.3989(5) 0.2508(3) 0.0804(4) 1.000 0.0400(10)
C28 C Uiso 0.1684(4) 0.0944(4) 0.0153(3) 1.000 0.0390(10)
C29 C Uiso 0.1524(5) -0.0282(4) 0.1994(4) 1.000 0.0440(10)
C31 C Uiso 0.3338(4) -0.1086(3) -0.0486(3) 1.000 0.0220(10)
C32 C Uiso 0.2219(5) -0.1792(4) -0.0747(4) 1.000 0.0430(10)

loop_
_atom_type_symbol
_atom_type_description
_atom_type_scat_dispersion_real
_atom_type_scat_dispersion_imag
_atom_type_scat_source
C C 0.0033 0.0016 ' International Tables Vol C Tables 4.2.6.8 and 6.1.1.4'
O O 0.0106 0.0060 ' International Tables Vol C Tables 4.2.6.8 and 6.1.1.4'
Y Y -2.7962 3.5667 ' International Tables Vol C Tables 4.2.6.8 and 6.1.1.4'

loop_
_geom_angle_atom_site_label_1
_geom_angle_atom_site_label_2
_geom_angle_atom_site_label_3
_geom_angle
_geom_angle_site_symmetry_1
_geom_angle_site_symmetry_3
_geom_angle_publ_flag
O31 Y C11 87.29(13) . . yes
O31 Y C12 80.57(12) . . yes
O31 Y C13 105.82(13) . . yes
O31 Y C14 131.56(13) . . yes
O31 Y C15 117.78(13) . . yes
O31 Y C21 121.27(14) . . yes
O31 Y C22 129.42(13) . . yes
O31 Y C23 101.18(13) . . yes
O31 Y C24 78.93(13) . . yes
O31 Y C25 90.08(13) . . yes
O31 Y O32 98.27(12) . 3_655 yes
C11 Y C12 31.10(14) . . yes
C11 Y C13 51.09(13) . . yes
C11 Y C14 51.13(13) . . yes
C11 Y C15 31.01(13) . . yes
C11 Y C21 132.96(14) . . yes
C11 Y C22 143.22(14) . . yes
C11 Y C23 166.00(14) . . yes
C11 Y C24 162.92(14) . . yes
C11 Y C25 140.97(14) . . yes
O32 Y C11 89.06(13) 3_655 . yes
C12 Y C13 30.68(13) . . yes
C12 Y C14 51.03(13) . . yes
C12 Y C15 51.27(13) . . yes
C12 Y C21 111.70(14) . . yes
C12 Y C22 137.93(14) . . yes
C12 Y C23 160.92(14) . . yes
C12 Y C24 134.64(14) . . yes
C12 Y C25 110.20(14) . . yes
O32 Y C12 120.01(13) 3_655 . yes
C13 Y C14 30.99(13) . . yes
C13 Y C15 51.19(13) . . yes
C13 Y C21 83.64(14) . . yes
C13 Y C22 107.31(14) . . yes
C13 Y C23 134.57(14) . . yes
C13 Y C24 123.27(14) . . yes
C13 Y C25 92.74(14) . . yes
O32 Y C13 130.94(13) 3_655 . yes
C14 Y C15 30.94(13) . . yes
C14 Y C21 84.07(14) . . yes
C14 Y C22 94.34(13) . . yes
C14 Y C23 125.01(14) . . yes
C14 Y C24 134.73(14) . . yes
C14 Y C25 106.86(14) . . yes
O32 Y C14 103.81(13) 3_655 . yes
C15 Y C21 112.74(14) . . yes
C15 Y C22 112.73(14) . . yes
C15 Y C23 137.65(14) . . yes
C15 Y C24 162.83(14) . . yes
C15 Y C25 137.80(14) . . yes
O32 Y C15 79.79(13) 3_655 . yes
C21 Y C22 31.14(13) . . yes
C21 Y C23 51.02(13) . . yes
C21 Y C24 50.96(13) . . yes
C21 Y C25 31.19(13) . . yes
O32 Y C21 118.74(13) 3_655 . yes
C22 Y C23 30.78(13) . . yes
C22 Y C24 50.98(13) . . yes
C22 Y C25 51.49(13) . . yes
O32 Y C22 87.74(13) 3_655 . yes
C23 Y C24 30.76(13) . . yes
C23 Y C25 51.08(13) . . yes
O32 Y C23 78.76(13) 3_655 . yes
C24 Y C25 30.74(13) . . yes
O32 Y C24 102.75(13) 3_655 . yes
O32 Y C25 129.78(13) 3_655 . yes
Y O31 C31 163.7(3) . . yes
Y O32 C31 153.5(3) 3_655 . yes
Y C11 C12 75.3(2) . . yes
Y C11 C15 76.0(2) . . yes
C12 C11 C15 108.7(4) . . no
Y C12 C11 73.6(2) . . yes
Y C12 C13 75.6(2) . . yes
Y C12 C16 120.4(3) . . yes
C11 C12 C13 108.1(4) . . no
C11 C12 C16 126.0(4) . . no
C13 C12 C16 125.7(4) . . no
Y C13 C12 73.8(2) . . yes
Y C13 C14 74.6(2) . . yes
Y C13 C17 124.7(3) . . yes
C12 C13 C14 107.9(4) . . no
C12 C13 C17 126.4(4) . . no
C14 C13 C17 125.1(4) . . no
Y C14 C13 74.4(2) . . yes
Y C14 C15 74.2(2) . . yes
Y C14 C18 124.7(3) . . yes
C13 C14 C15 107.9(4) . . no
C13 C14 C18 125.4(4) . . no
C15 C14 C18 126.0(4) . . no
Y C15 C11 73.0(2) . . yes
Y C15 C14 74.8(2) . . yes
Y C15 C19 118.8(3) . . yes
C11 C15 C14 107.3(4) . . no
C11 C15 C19 127.3(4) . . no
C14 C15 C19 125.4(4) . . no
Y C21 C22 76.1(2) . . yes
Y C21 C25 75.6(2) . . yes
C22 C21 C25 108.9(4) . . no
Y C22 C21 72.8(2) . . yes
Y C22 C23 76.3(2) . . yes
Y C22 C26 117.6(3) . . yes
C21 C22 C23 107.6(4) . . no
C21 C22 C26 126.7(4) . . no
C23 C22 C26 125.7(4) . . no
Y C23 C22 72.9(2) . . yes
Y C23 C24 74.8(2) . . yes
Y C23 C27 122.5(3) . . yes
C22 C23 C24 107.8(4) . . no
C22 C23 C27 126.8(4) . . no
C24 C23 C27 125.1(4) . . no
Y C24 C23 74.4(2) . . yes
Y C24 C25 72.3(2) . . yes
Y C24 C28 120.9(3) . . yes
C23 C24 C25 107.8(4) . . no
C23 C24 C28 126.0(4) . . no
C25 C24 C28 126.2(4) . . no
Y C25 C21 73.2(3) . . yes
Y C25 C24 76.9(3) . . yes
Y C25 C29 118.6(3) . . yes
C21 C25 C24 107.8(4) . . no
C21 C25 C29 127.5(4) . . no
C24 C25 C29 124.6(4) . . no
O31 C31 O32 124.4(4) . . yes
O31 C31 C32 117.9(4) . . yes
O32 C31 C32 117.8(4) . . yes

loop_
_geom_bond_atom_site_label_1
_geom_bond_atom_site_label_2
_geom_bond_distance
_geom_bond_site_symmetry_2
_geom_bond_publ_flag
Y O31 2.199(3) . yes
Y C11 2.625(4) . yes
Y C12 2.647(4) . yes
Y C13 2.670(4) . yes
Y C14 2.672(4) . yes
Y C15 2.665(5) . yes
Y C21 2.589(5) . yes
Y C22 2.631(4) . yes
Y C23 2.674(4) . yes
Y C24 2.679(5) . yes
Y C25 2.621(5) . yes
Y O32 2.217(3) 3_655 yes
O31 C31 1.243(5) . yes
O32 C31 1.246(5) . yes
C11 C12 1.414(6) . no
C11 C15 1.415(6) . no
C12 C13 1.407(6) . no
C12 C16 1.506(6) . no
C13 C14 1.427(6) . no
C13 C17 1.494(7) . no
C14 C15 1.424(6) . no
C14 C18 1.501(6) . no
C15 C19 1.500(6) . no
C21 C22 1.402(6) . no
C21 C25 1.401(6) . no
C22 C23 1.408(6) . no
C22 C26 1.518(7) . no
C23 C24 1.420(6) . no
C23 C27 1.498(6) . no
C24 C25 1.406(6) . no
C24 C28 1.507(6) . no
C25 C29 1.520(7) . no
C31 C32 1.486(7) . no

loop_
_geom_torsion_atom_site_label_1
_geom_torsion_atom_site_label_2
_geom_torsion_atom_site_label_3
_geom_torsion_atom_site_label_4
_geom_torsion
_geom_torsion_site_symmetry_1
_geom_torsion_site_symmetry_3
_geom_torsion_site_symmetry_4
_geom_torsion_publ_flag
O31 Y C11 C12 -76.2(2) . . . no
O31 Y C11 C15 169.9(3) . . . no
C12 Y C11 C15 -114.0(4) . . . no
C13 Y C11 C12 36.7(2) . . . no
C13 Y C11 C15 -77.3(3) . . . no
C14 Y C11 C12 76.9(3) . . . no
C14 Y C11 C15 -37.1(2) . . . no
C15 Y C11 C12 114.0(4) . . . no
C21 Y C11 C12 55.6(3) . . . no
C21 Y C11 C15 -58.4(3) . . . no
C22 Y C11 C12 100.5(3) . . . no
C22 Y C11 C15 -13.4(4) . . . no
C25 Y C11 C12 10.6(4) . . . no
C25 Y C11 C15 -103.4(3) . . . no
O32 Y C11 C12 -174.5(2) 3_655 . . no
O32 Y C11 C15 71.5(2) 3_655 . . no
O31 Y C12 C11 100.5(2) . . . no
O31 Y C12 C13 -145.2(3) . . . no
O31 Y C12 C16 -22.0(3) . . . no
C11 Y C12 C13 114.3(4) . . . no
C11 Y C12 C16 -122.5(5) . . . no
C13 Y C12 C11 -114.3(4) . . . no
C13 Y C12 C16 123.2(5) . . . no
C14 Y C12 C11 -77.2(3) . . . no
C14 Y C12 C13 37.1(2) . . . no
C14 Y C12 C16 160.3(4) . . . no
C15 Y C12 C11 -37.1(2) . . . no
C15 Y C12 C13 77.2(3) . . . no
C15 Y C12 C16 -159.7(4) . . . no
C21 Y C12 C11 -139.5(2) . . . no
C21 Y C12 C13 -25.2(3) . . . no
C21 Y C12 C16 98.0(4) . . . no
C22 Y C12 C11 -118.5(3) . . . no
C22 Y C12 C13 -4.3(4) . . . no
C22 Y C12 C16 118.9(4) . . . no
C24 Y C12 C11 164.6(2) . . . no
C24 Y C12 C13 -81.2(3) . . . no
C24 Y C12 C16 42.0(4) . . . no
C25 Y C12 C11 -172.9(2) . . . no
C25 Y C12 C13 -58.6(3) . . . no
C25 Y C12 C16 64.6(4) . . . no
O32 Y C12 C11 6.4(3) 3_655 . . no
O32 Y C12 C13 120.6(3) 3_655 . . no
O32 Y C12 C16 -116.2(3) 3_655 . . no
O31 Y C13 C12 35.8(3) . . . no
O31 Y C13 C14 150.2(2) . . . no
O31 Y C13 C17 -87.5(4) . . . no
C11 Y C13 C12 -37.2(2) . . . no
C11 Y C13 C14 77.2(3) . . . no
C11 Y C13 C17 -160.6(4) . . . no
C12 Y C13 C14 114.4(4) . . . no
C12 Y C13 C17 -123.3(5) . . . no
C14 Y C13 C12 -114.4(4) . . . no
C14 Y C13 C17 122.3(5) . . . no
C15 Y C13 C12 -77.4(3) . . . no
C15 Y C13 C14 37.0(2) . . . no
C15 Y C13 C17 159.3(4) . . . no
C21 Y C13 C12 156.5(3) . . . no
C21 Y C13 C14 -89.1(3) . . . no
C21 Y C13 C17 33.2(4) . . . no
C22 Y C13 C12 177.0(3) . . . no
C22 Y C13 C14 -68.6(3) . . . no
C22 Y C13 C17 53.7(4) . . . no
C23 Y C13 C12 160.0(3) . . . no
C23 Y C13 C14 -85.6(3) . . . no
C23 Y C13 C17 36.7(4) . . . no
C24 Y C13 C12 122.8(3) . . . no
C24 Y C13 C14 -122.9(3) . . . no
C24 Y C13 C17 -0.6(4) . . . no
C25 Y C13 C12 126.7(3) . . . no
C25 Y C13 C14 -119.0(3) . . . no
C25 Y C13 C17 3.3(4) . . . no
O32 Y C13 C12 -80.5(3) 3_655 . . no
O32 Y C13 C14 33.9(3) 3_655 . . no
O32 Y C13 C17 156.1(3) 3_655 . . no
O31 Y C14 C13 -39.8(3) . . . no
O31 Y C14 C15 74.5(3) . . . no
O31 Y C14 C18 -162.4(3) . . . no
C11 Y C14 C13 -77.0(3) . . . no
C11 Y C14 C15 37.2(2) . . . no
C11 Y C14 C18 160.4(4) . . . no
C12 Y C14 C13 -36.7(2) . . . no
C12 Y C14 C15 77.5(3) . . . no
C12 Y C14 C18 -159.3(4) . . . no
C13 Y C14 C15 114.2(3) . . . no
C13 Y C14 C18 -122.6(5) . . . no
C15 Y C14 C13 -114.2(3) . . . no
C15 Y C14 C18 123.2(5) . . . no
C21 Y C14 C13 87.5(3) . . . no
C21 Y C14 C15 -158.3(3) . . . no
C21 Y C14 C18 -35.1(4) . . . no
C22 Y C14 C13 116.9(3) . . . no
C22 Y C14 C15 -128.8(2) . . . no
C22 Y C14 C18 -5.7(4) . . . no
C23 Y C14 C13 119.9(3) . . . no
C23 Y C14 C15 -125.9(2) . . . no
C23 Y C14 C18 -2.7(4) . . . no
C24 Y C14 C13 81.4(3) . . . no
C24 Y C14 C15 -164.4(2) . . . no
C24 Y C14 C18 -41.2(4) . . . no
C25 Y C14 C13 66.0(3) . . . no
C25 Y C14 C15 -179.8(2) . . . no
C25 Y C14 C18 -56.6(4) . . . no
O32 Y C14 C13 -154.3(2) 3_655 . . no
O32 Y C14 C15 -40.1(3) 3_655 . . no
O32 Y C14 C18 83.1(4) 3_655 . . no
O31 Y C15 C11 -11.5(3) . . . no
O31 Y C15 C14 -125.4(2) . . . no
O31 Y C15 C19 112.2(3) . . . no
C11 Y C15 C14 -114.0(4) . . . no
C11 Y C15 C19 123.6(5) . . . no
C12 Y C15 C11 37.2(2) . . . no
C12 Y C15 C14 -76.7(3) . . . no
C12 Y C15 C19 160.9(4) . . . no
C13 Y C15 C11 76.9(3) . . . no
C13 Y C15 C14 -37.1(2) . . . no
C13 Y C15 C19 -159.5(4) . . . no
C14 Y C15 C11 114.0(4) . . . no
C14 Y C15 C19 -122.4(4) . . . no
C21 Y C15 C11 137.5(2) . . . no
C21 Y C15 C14 23.5(3) . . . no
C21 Y C15 C19 -98.9(3) . . . no
C22 Y C15 C11 171.3(2) . . . no
C22 Y C15 C14 57.4(3) . . . no
C22 Y C15 C19 -65.0(4) . . . no
C23 Y C15 C11 -166.1(2) . . . no
C23 Y C15 C14 80.0(3) . . . no
C23 Y C15 C19 -42.4(4) . . . no
C25 Y C15 C11 114.2(3) . . . no
C25 Y C15 C14 0.3(3) . . . no
C25 Y C15 C19 -122.2(3) . . . no
O32 Y C15 C11 -105.5(3) 3_655 . . no
O32 Y C15 C14 140.6(2) 3_655 . . no
O32 Y C15 C19 18.1(3) 3_655 . . no
O31 Y C21 C22 -115.6(3) . . . no
O31 Y C21 C25 -1.4(3) . . . no
C11 Y C21 C22 125.1(3) . . . no
C11 Y C21 C25 -120.8(3) . . . no
C12 Y C21 C22 152.4(2) . . . no
C12 Y C21 C25 -93.5(3) . . . no
C13 Y C21 C22 139.8(3) . . . no
C13 Y C21 C25 -106.1(2) . . . no
C14 Y C21 C22 108.6(3) . . . no
C14 Y C21 C25 -137.3(3) . . . no
C15 Y C21 C22 96.7(3) . . . no
C15 Y C21 C25 -149.2(2) . . . no
C22 Y C21 C25 114.1(4) . . . no
C23 Y C21 C22 -37.1(2) . . . no
C23 Y C21 C25 77.1(3) . . . no
C24 Y C21 C22 -77.0(3) . . . no
C24 Y C21 C25 37.2(2) . . . no
C25 Y C21 C22 -114.1(4) . . . no
O32 Y C21 C22 6.1(3) 3_655 . . no
O32 Y C21 C25 120.2(2) 3_655 . . no
O31 Y C22 C21 86.5(3) . . . no
O31 Y C22 C23 -27.2(3) . . . no
O31 Y C22 C26 -150.5(3) . . . no
C11 Y C22 C21 -89.3(3) . . . no
C11 Y C22 C23 157.1(3) . . . no
C11 Y C22 C26 33.7(4) . . . no
C12 Y C22 C21 -40.0(3) . . . no
C12 Y C22 C23 -153.7(3) . . . no
C12 Y C22 C26 83.0(4) . . . no
C13 Y C22 C21 -42.3(3) . . . no
C13 Y C22 C23 -155.9(2) . . . no
C13 Y C22 C26 80.7(3) . . . no
C14 Y C22 C21 -71.0(3) . . . no
C14 Y C22 C23 175.3(3) . . . no
C14 Y C22 C26 52.0(3) . . . no
C15 Y C22 C21 -96.7(3) . . . no
C15 Y C22 C23 149.6(2) . . . no
C15 Y C22 C26 26.3(4) . . . no
C21 Y C22 C23 -113.7(4) . . . no
C21 Y C22 C26 123.0(4) . . . no
C23 Y C22 C21 113.7(4) . . . no
C23 Y C22 C26 -123.3(5) . . . no
C24 Y C22 C21 76.9(3) . . . no
C24 Y C22 C23 -36.8(2) . . . no
C24 Y C22 C26 -160.1(4) . . . no
C25 Y C22 C21 37.2(2) . . . no
C25 Y C22 C23 -76.5(3) . . . no
C25 Y C22 C26 160.1(4) . . . no
O32 Y C22 C21 -174.7(3) 3_655 . . no
O32 Y C22 C23 71.7(3) 3_655 . . no
O32 Y C22 C26 -51.7(3) 3_655 . . no
O31 Y C23 C22 158.9(3) . . . no
O31 Y C23 C24 44.4(3) . . . no
O31 Y C23 C27 -77.9(4) . . . no
C13 Y C23 C22 33.1(3) . . . no
C13 Y C23 C24 -81.4(3) . . . no
C13 Y C23 C27 156.3(3) . . . no
C14 Y C23 C22 -5.7(3) . . . no
C14 Y C23 C24 -120.2(3) . . . no
C14 Y C23 C27 117.5(4) . . . no
C15 Y C23 C22 -43.9(3) . . . no
C15 Y C23 C24 -158.4(2) . . . no
C15 Y C23 C27 79.4(4) . . . no
C21 Y C23 C22 37.5(2) . . . no
C21 Y C23 C24 -77.0(3) . . . no
C21 Y C23 C27 160.8(4) . . . no
C22 Y C23 C24 -114.5(4) . . . no
C22 Y C23 C27 123.2(5) . . . no
C24 Y C23 C22 114.5(4) . . . no
C24 Y C23 C27 -122.3(5) . . . no
C25 Y C23 C22 78.0(3) . . . no
C25 Y C23 C24 -36.6(2) . . . no
C25 Y C23 C27 -158.8(4) . . . no
O32 Y C23 C22 -104.8(3) 3_655 . . no
O32 Y C23 C24 140.7(3) 3_655 . . no
O32 Y C23 C27 18.4(3) 3_655 . . no
O31 Y C24 C23 -135.7(3) . . . no
O31 Y C24 C25 109.4(2) . . . no
O31 Y C24 C28 -12.7(3) . . . no
C12 Y C24 C23 159.7(2) . . . no
C12 Y C24 C25 44.7(3) . . . no
C12 Y C24 C28 -77.4(4) . . . no
C13 Y C24 C23 122.6(2) . . . no
C13 Y C24 C25 7.6(3) . . . no
C13 Y C24 C28 -114.5(3) . . . no
C14 Y C24 C23 85.1(3) . . . no
C14 Y C24 C25 -29.9(3) . . . no
C14 Y C24 C28 -152.0(3) . . . no
C21 Y C24 C23 77.2(3) . . . no
C21 Y C24 C25 -37.7(2) . . . no
C21 Y C24 C28 -159.8(4) . . . no
C22 Y C24 C23 36.8(2) . . . no
C22 Y C24 C25 -78.1(3) . . . no
C22 Y C24 C28 159.8(4) . . . no
C23 Y C24 C25 -115.0(4) . . . no
C23 Y C24 C28 123.0(4) . . . no
C25 Y C24 C23 115.0(4) . . . no
C25 Y C24 C28 -122.1(4) . . . no
O32 Y C24 C23 -39.6(3) 3_655 . . no
O32 Y C24 C25 -154.5(2) 3_655 . . no
O32 Y C24 C28 83.4(3) 3_655 . . no
O31 Y C25 C21 178.8(2) . . . no
O31 Y C25 C24 -67.8(2) . . . no
O31 Y C25 C29 54.8(3) . . . no
C11 Y C25 C21 93.0(3) . . . no
C11 Y C25 C24 -153.6(3) . . . no
C11 Y C25 C29 -31.0(4) . . . no
C12 Y C25 C21 98.8(3) . . . no
C12 Y C25 C24 -147.8(2) . . . no
C12 Y C25 C29 -25.2(4) . . . no
C13 Y C25 C21 72.9(2) . . . no
C13 Y C25 C24 -173.6(2) . . . no
C13 Y C25 C29 -51.1(3) . . . no
C14 Y C25 C21 44.9(3) . . . no
C14 Y C25 C24 158.3(2) . . . no
C14 Y C25 C29 -79.1(3) . . . no
C15 Y C25 C21 44.7(3) . . . no
C15 Y C25 C24 158.2(2) . . . no
C15 Y C25 C29 -79.3(4) . . . no
C21 Y C25 C24 113.5(3) . . . no
C21 Y C25 C29 -124.0(4) . . . no
C22 Y C25 C21 -37.1(2) . . . no
C22 Y C25 C24 76.4(3) . . . no
C22 Y C25 C29 -161.1(4) . . . no
C23 Y C25 C21 -76.9(3) . . . no
C23 Y C25 C24 36.6(2) . . . no
C23 Y C25 C29 159.1(4) . . . no
C24 Y C25 C21 -113.5(3) . . . no
C24 Y C25 C29 122.6(4) . . . no
O32 Y C25 C21 -80.4(3) 3_655 . . no
O32 Y C25 C24 33.1(3) 3_655 . . no
O32 Y C25 C29 155.6(3) 3_655 . . no
O31 Y O32 C31 4.5(6) . 3_655 3_655 no
C11 Y O32 C31 91.6(6) . 3_655 3_655 no
C12 Y O32 C31 88.3(6) . 3_655 3_655 no
C13 Y O32 C31 123.8(6) . 3_655 3_655 no
C14 Y O32 C31 141.0(6) . 3_655 3_655 no
C15 Y O32 C31 121.4(6) . 3_655 3_655 no
C21 Y O32 C31 -128.2(6) . 3_655 3_655 no
C22 Y O32 C31 -125.1(6) . 3_655 3_655 no
C23 Y O32 C31 -95.4(6) . 3_655 3_655 no
C24 Y O32 C31 -76.0(6) . 3_655 3_655 no
C25 Y O32 C31 -92.6(6) . 3_655 3_655 no
Y O32 C31 C32 -178.0(5) 3_655 . . no
Y O32 C31 O31 3.0(9) 3_655 . . no
Y C11 C12 C16 116.0(4) . . . no
Y C11 C12 C13 -68.3(3) . . . no
C15 C11 C12 C16 -174.6(4) . . . no
C15 C11 C12 Y 69.4(3) . . . no
C15 C11 C12 C13 1.1(5) . . . no
C12 C11 C15 Y -68.9(3) . . . no
C12 C11 C15 C14 -1.4(5) . . . no
C12 C11 C15 C19 177.5(4) . . . no
Y C11 C15 C19 -113.6(4) . . . no
Y C11 C15 C14 67.5(3) . . . no
Y C12 C13 C17 121.5(5) . . . no
Y C12 C13 C14 -67.4(3) . . . no
C11 C12 C13 C17 -171.6(4) . . . no
C11 C12 C13 Y 67.0(3) . . . no
C11 C12 C13 C14 -0.4(5) . . . no
C16 C12 C13 C17 4.2(7) . . . no
C16 C12 C13 Y -117.3(4) . . . no
C16 C12 C13 C14 175.4(4) . . . no
Y C13 C14 C15 -67.3(3) . . . no
C12 C13 C14 C15 -0.5(5) . . . no
Y C13 C14 C18 121.8(4) . . . no
C12 C13 C14 Y 66.8(3) . . . no
C17 C13 C14 C15 170.9(4) . . . no
C17 C13 C14 C18 0.0(7) . . . no
C12 C13 C14 C18 -171.4(4) . . . no
C17 C13 C14 Y -121.9(4) . . . no
Y C14 C15 C11 -66.2(3) . . . no
C13 C14 C15 C11 1.1(5) . . . no
Y C14 C15 C19 114.9(4) . . . no
C13 C14 C15 Y 67.4(3) . . . no
C18 C14 C15 C11 172.0(4) . . . no
C18 C14 C15 C19 -6.9(7) . . . no
C13 C14 C15 C19 -177.8(4) . . . no
C18 C14 C15 Y -121.8(4) . . . no
C25 C21 C22 Y -69.2(3) . . . no
Y C21 C22 C23 69.0(3) . . . no
Y C21 C22 C26 -111.9(5) . . . no
Y C21 C25 C24 -69.8(3) . . . no
Y C21 C25 C29 113.5(5) . . . no
C22 C21 C25 Y 69.5(3) . . . no
C22 C21 C25 C24 -0.4(5) . . . no
C22 C21 C25 C29 -177.0(4) . . . no
C25 C21 C22 C26 178.9(4) . . . no
C25 C21 C22 C23 -0.2(5) . . . no
Y C22 C23 C27 -118.2(4) . . . no
Y C22 C23 C24 67.3(3) . . . no
C21 C22 C23 C27 175.2(4) . . . no
C26 C22 C23 Y 114.3(4) . . . no
C26 C22 C23 C24 -178.5(4) . . . no
C26 C22 C23 C27 -3.9(7) . . . no
C21 C22 C23 Y -66.6(3) . . . no
C21 C22 C23 C24 0.6(5) . . . no
Y C23 C24 C25 65.1(3) . . . no
C22 C23 C24 C25 -0.9(5) . . . no
C22 C23 C24 C28 176.9(4) . . . no
C27 C23 C24 Y 119.3(4) . . . no
C27 C23 C24 C25 -175.5(4) . . . no
C27 C23 C24 C28 2.2(7) . . . no
Y C23 C24 C28 -117.1(4) . . . no
C22 C23 C24 Y -66.0(3) . . . no
Y C24 C25 C21 67.3(3) . . . no
C23 C24 C25 C21 0.7(5) . . . no
C23 C24 C25 C29 177.5(4) . . . no
C28 C24 C25 Y 115.7(4) . . . no
C28 C24 C25 C21 -177.0(4) . . . no
C28 C24 C25 C29 -0.2(7) . . . no
Y C24 C25 C29 -115.9(4) . . . no
C23 C24 C25 Y -66.5(3) . . . no
